data_4066440
loop_
_publ_author_name
'Kertsnus-Banchik, Evgenia'
'Gostevskii, Boris'
'Botoshansky, Mark'
'Kalikhman, Inna'
'Kost, Daniel'

_publ_section_title
;
 Dinuclear Silicon Complexes of Uracil, Barbituric Acid, and
 5,5-Dimethylbarbituric Acid: Hydrolytic Formation of Cyclic
 Oligomers(1)&#x2020;
;
_journal_issue 21
_journal_name_full Organometallics
_journal_page_first 5435
_journal_paper_doi 10.1021/om100461b
_journal_volume 29
_journal_year 2010
_chemical_formula_sum 'C10 H17 Cl N2 O3 Si2'
_chemical_formula_weight 304.89
_chemical_name_common 5a
_chemical_name_systematic
; 
 6[(chlorodimethylsilyl)methyl]-2,2-dimethyl-2H-[1,4,2]oxazasilolo[4,5-c]pyrimidine-5,7(3H,6H)-dione 
;
_space_group_IT_number 61
_symmetry_cell_setting orthorhombic
_symmetry_space_group_name_Hall '-P 2ac 2ab'
_symmetry_space_group_name_H-M 'P b c a'
_atom_sites_solution_hydrogens geom
_atom_sites_solution_primary direct
_atom_sites_solution_secondary difmap
_audit_creation_method SHELXL-97
_cell_angle_alpha 90.00
_cell_angle_beta 90.00
_cell_angle_gamma 90.00
_cell_formula_units_Z 8
_cell_length_a 11.190(2)
_cell_length_b 13.114(3)
_cell_length_c 19.667(4)
_cell_measurement_reflns_used 15607
_cell_measurement_temperature 240(1)
_cell_measurement_theta_max 26.1
_cell_measurement_theta_min 2.07
_cell_volume 2886.0(10)
_computing_cell_refinement 'DENZO SMN (Otwinowski & Minor 1997)'
_computing_data_collection 'Collect (Nonius, 2001)'
_computing_data_reduction 'DENZO SMN (Otwinowski & Minor 1997)'
_computing_molecular_graphics 'TEXSAN  (MSC, 1999)'
_computing_structure_refinement 'SHELXL-97 (Sheldrick, 1997)'
_computing_structure_solution 'SHELXS-97 (Sheldrick, 1997)'
_diffrn_ambient_temperature 240(1)
_diffrn_measured_fraction_theta_full 0.989
_diffrn_measured_fraction_theta_max 0.989
_diffrn_measurement_device_type 'Nonius KappaCCD'
_diffrn_measurement_method 'phi- and omega scans'
_diffrn_radiation_monochromator graphite
_diffrn_radiation_source 'fine-focus sealed tube'
_diffrn_radiation_type MoK\a
_diffrn_radiation_wavelength 0.71073
_diffrn_reflns_av_R_equivalents 0.0910
_diffrn_reflns_av_sigmaI/netI 0.0820
_diffrn_reflns_limit_h_max 13
_diffrn_reflns_limit_h_min 0
_diffrn_reflns_limit_k_max 15
_diffrn_reflns_limit_k_min 0
_diffrn_reflns_limit_l_max 23
_diffrn_reflns_limit_l_min 0
_diffrn_reflns_number 15607
_diffrn_reflns_theta_full 25.49
_diffrn_reflns_theta_max 26.01
_diffrn_reflns_theta_min 2.07
_diffrn_standards_number none
_exptl_absorpt_coefficient_mu 0.433
_exptl_absorpt_correction_type none
_exptl_crystal_colour gray
_exptl_crystal_density_diffrn 1.403
_exptl_crystal_density_method 'not measured'
_exptl_crystal_description octahedron
_exptl_crystal_F_000 1280
_exptl_crystal_size_max 1.3
_exptl_crystal_size_mid 0.7
_exptl_crystal_size_min 0.5
_refine_diff_density_max 0.256
_refine_diff_density_min -0.259
_refine_diff_density_rms 0.058
_refine_ls_extinction_coef 0.0029(5)
_refine_ls_extinction_expression Fc^*^=kFc[1+0.001xFc^2^\l^3^/sin(2\q)]^-1/4^
_refine_ls_extinction_method SHELXL
_refine_ls_goodness_of_fit_ref 0.932
_refine_ls_hydrogen_treatment constr
_refine_ls_matrix_type full
_refine_ls_number_parameters 164
_refine_ls_number_reflns 2652
_refine_ls_number_restraints 0
_refine_ls_restrained_S_all 0.932
_refine_ls_R_factor_all 0.1169
_refine_ls_R_factor_gt 0.0450
_refine_ls_shift/su_max 0.000
_refine_ls_shift/su_mean 0.000
_refine_ls_structure_factor_coef Fsqd
_refine_ls_weighting_details 'calc w=1/[\s^2^(Fo^2^)+(0.0558P)^2^+0.0000P] where P=(Fo^2^+2Fc^2^)/3'
_refine_ls_weighting_scheme calc
_refine_ls_wR_factor_gt 0.0941
_refine_ls_wR_factor_ref 0.1113
_reflns_number_gt 1473
_reflns_number_total 2700
_reflns_threshold_expression >2sigma(I)
_cod_data_source_file om100461b_si_002.cif
_cod_data_source_block 5a
_cod_depositor_comments
;
The following automatic conversions were performed:

'_symmetry_cell_setting' value 'Orthorhombic' changed to
'orthorhombic' according to
/home/saulius/struct/CIF-dictionaries/cif_core.dic dictionary named
'cif_core.dic' version 2.4.1 from 2010-06-29.

Automatic conversion script
Id: cif_fix_values 1715 2011-07-08 13:25:40Z adriana 
;
_cod_database_code 4066440

loop_
_symmetry_equiv_pos_as_xyz
'x, y, z'
'-x+1/2, -y, z+1/2'
'x+1/2, -y+1/2, -z'
'-x, y+1/2, -z+1/2'
'-x, -y, -z'
'x-1/2, y, -z-1/2'
'-x-1/2, y-1/2, z'
'x, -y-1/2, z-1/2'

loop_
_atom_site_label
_atom_site_type_symbol
_atom_site_fract_x
_atom_site_fract_y
_atom_site_fract_z
_atom_site_U_iso_or_equiv
_atom_site_adp_type
_atom_site_occupancy
_atom_site_symmetry_multiplicity
_atom_site_calc_flag
_atom_site_refinement_flags
Si1 Si 0.75080(8) -0.08038(7) 0.13467(4) 0.0417(3) Uani 1 1 d .
Si2 Si 1.26217(8) 0.29055(8) 0.11854(4) 0.0440(3) Uani 1 1 d .
Cl1 Cl 1.37904(8) 0.36529(8) 0.20334(5) 0.0629(3) Uani 1 1 d .
O1 O 0.83556(18) -0.01966(17) 0.07385(9) 0.0433(6) Uani 1 1 d .
O2 O 1.14747(19) 0.22169(17) 0.05933(9) 0.0477(6) Uani 1 1 d .
O3 O 1.00556(19) 0.11549(16) 0.26278(10) 0.0495(6) Uani 1 1 d .
N1 N 1.0754(2) 0.16844(19) 0.15977(11) 0.0362(7) Uani 1 1 d .
N2 N 0.9154(2) 0.05479(19) 0.16709(11) 0.0335(6) Uani 1 1 d .
C1 C 0.8292(3) -0.0095(2) 0.20443(13) 0.0410(8) Uani 1 1 d .
H1A H 0.7735 0.0319 0.2303 0.049 Uiso 1 1 calc R
H1B H 0.8698 -0.0560 0.2350 0.049 Uiso 1 1 calc R
C2 C 0.7800(3) -0.2172(3) 0.12843(15) 0.0565(10) Uani 1 1 d .
H2A H 0.7336 -0.2527 0.1620 0.085 Uiso 1 1 calc R
H2B H 0.8634 -0.2299 0.1361 0.085 Uiso 1 1 calc R
H2C H 0.7583 -0.2409 0.0839 0.085 Uiso 1 1 calc R
C3 C 0.5953(3) -0.0459(3) 0.11725(17) 0.0669(12) Uani 1 1 d .
H3A H 0.5442 -0.0777 0.1502 0.100 Uiso 1 1 calc R
H3B H 0.5738 -0.0686 0.0725 0.100 Uiso 1 1 calc R
H3C H 0.5865 0.0268 0.1200 0.100 Uiso 1 1 calc R
C4 C 0.9140(3) 0.0464(2) 0.09731(14) 0.0356(8) Uani 1 1 d .
C5 C 0.9886(3) 0.1024(2) 0.05827(14) 0.0380(8) Uani 1 1 d .
H5 H 0.9844 0.0988 0.0111 0.046 Uiso 1 1 calc R
C6 C 1.0714(3) 0.1653(2) 0.08979(14) 0.0368(8) Uani 1 1 d .
C7 C 0.9992(3) 0.1131(2) 0.20120(15) 0.0377(8) Uani 1 1 d .
C8 C 1.1685(3) 0.2331(3) 0.18845(14) 0.0445(9) Uani 1 1 d .
H8A H 1.2190 0.1930 0.2183 0.053 Uiso 1 1 calc R
H8B H 1.1323 0.2871 0.2151 0.053 Uiso 1 1 calc R
C9 C 1.3866(3) 0.2137(3) 0.08401(16) 0.0577(10) Uani 1 1 d .
H9A H 1.3586 0.1740 0.0462 0.086 Uiso 1 1 calc R
H9B H 1.4164 0.1690 0.1187 0.086 Uiso 1 1 calc R
H9C H 1.4496 0.2581 0.0691 0.086 Uiso 1 1 calc R
C10 C 1.2268(3) 0.4156(3) 0.08035(19) 0.0614(11) Uani 1 1 d .
H10A H 1.1758 0.4060 0.0416 0.092 Uiso 1 1 calc R
H10B H 1.2994 0.4484 0.0663 0.092 Uiso 1 1 calc R
H10C H 1.1868 0.4575 0.1133 0.092 Uiso 1 1 calc R

loop_
_atom_site_aniso_label
_atom_site_aniso_U_11
_atom_site_aniso_U_22
_atom_site_aniso_U_33
_atom_site_aniso_U_23
_atom_site_aniso_U_13
_atom_site_aniso_U_12
Si1 0.0347(5) 0.0409(6) 0.0496(5) -0.0006(4) 0.0017(4) -0.0046(5)
Si2 0.0391(6) 0.0347(6) 0.0581(6) 0.0023(4) 0.0017(4) -0.0030(5)
Cl1 0.0442(5) 0.0553(7) 0.0892(7) -0.0193(5) -0.0007(4) -0.0086(5)
O1 0.0442(14) 0.0463(16) 0.0395(11) -0.0016(10) -0.0014(10) -0.0130(12)
O2 0.0494(14) 0.0497(17) 0.0441(12) 0.0064(11) 0.0047(10) -0.0132(13)
O3 0.0649(16) 0.0482(17) 0.0354(13) -0.0026(10) -0.0002(11) -0.0126(12)
N1 0.0384(16) 0.0296(18) 0.0406(14) 0.0009(12) -0.0006(11) -0.0060(13)
N2 0.0362(16) 0.0280(17) 0.0363(14) 0.0015(11) 0.0012(11) -0.0032(13)
C1 0.044(2) 0.035(2) 0.0449(17) 0.0003(16) 0.0107(15) -0.0042(17)
C2 0.066(3) 0.044(2) 0.060(2) -0.0031(18) 0.0002(18) -0.011(2)
C3 0.041(2) 0.087(3) 0.073(2) -0.004(2) -0.0036(18) 0.004(2)
C4 0.0377(19) 0.032(2) 0.0371(17) 0.0001(15) -0.0026(15) 0.0000(16)
C5 0.043(2) 0.037(2) 0.0331(16) 0.0019(14) -0.0029(14) -0.0022(17)
C6 0.0383(19) 0.036(2) 0.0359(17) 0.0027(15) -0.0002(14) 0.0013(16)
C7 0.0418(19) 0.028(2) 0.0431(19) -0.0014(15) 0.0015(16) 0.0026(15)
C8 0.047(2) 0.035(2) 0.0521(18) -0.0006(16) -0.0068(16) -0.0081(17)
C9 0.054(2) 0.054(3) 0.065(2) 0.0009(19) 0.0018(18) -0.002(2)
C10 0.049(2) 0.045(3) 0.090(3) 0.017(2) 0.0106(19) -0.0014(19)

loop_
_atom_type_symbol
_atom_type_description
_atom_type_scat_dispersion_real
_atom_type_scat_dispersion_imag
_atom_type_scat_source
Si Si 0.0817 0.0704 'International Tables Vol C Tables 4.2.6.8 and 6.1.1.4'
Cl Cl 0.1484 0.1585 'International Tables Vol C Tables 4.2.6.8 and 6.1.1.4'
C C 0.0033 0.0016 'International Tables Vol C Tables 4.2.6.8 and 6.1.1.4'
N N 0.0061 0.0033 'International Tables Vol C Tables 4.2.6.8 and 6.1.1.4'
O O 0.0106 0.0060 'International Tables Vol C Tables 4.2.6.8 and 6.1.1.4'
H H 0.0000 0.0000 'International Tables Vol C Tables 4.2.6.8 and 6.1.1.4'

loop_
_geom_angle_atom_site_label_1
_geom_angle_atom_site_label_2
_geom_angle_atom_site_label_3
_geom_angle
O1 Si1 C2 108.00(13)
O1 Si1 C3 106.21(14)
C2 Si1 C3 113.59(18)
O1 Si1 C1 91.23(11)
C2 Si1 C1 116.89(15)
C3 Si1 C1 117.32(16)
C10 Si2 C9 119.76(16)
C10 Si2 C8 122.15(16)
C9 Si2 C8 117.96(16)
C10 Si2 O2 91.55(14)
C9 Si2 O2 91.37(13)
C8 Si2 O2 83.39(11)
C10 Si2 Cl1 92.17(13)
C9 Si2 Cl1 93.98(11)
C8 Si2 Cl1 87.60(10)
O2 Si2 Cl1 170.91(8)
C4 O1 Si1 115.34(17)
C6 O2 Si2 115.22(18)
C6 N1 C7 123.5(3)
C6 N1 C8 115.3(2)
C7 N1 C8 121.2(2)
C4 N2 C7 122.4(2)
C4 N2 C1 116.3(2)
C7 N2 C1 121.2(2)
N2 C1 Si1 102.99(17)
N2 C1 H1A 111.2
Si1 C1 H1A 111.2
N2 C1 H1B 111.2
Si1 C1 H1B 111.2
H1A C1 H1B 109.1
Si1 C2 H2A 109.5
Si1 C2 H2B 109.5
H2A C2 H2B 109.5
Si1 C2 H2C 109.5
H2A C2 H2C 109.5
H2B C2 H2C 109.5
Si1 C3 H3A 109.5
Si1 C3 H3B 109.5
H3A C3 H3B 109.5
Si1 C3 H3C 109.5
H3A C3 H3C 109.5
H3B C3 H3C 109.5
O1 C4 C5 124.8(3)
O1 C4 N2 114.2(3)
C5 C4 N2 121.1(3)
C4 C5 C6 118.8(3)
C4 C5 H5 120.6
C6 C5 H5 120.6
O2 C6 N1 115.4(3)
O2 C6 C5 125.5(3)
N1 C6 C5 119.1(3)
O3 C7 N2 122.5(3)
O3 C7 N1 122.5(3)
N2 C7 N1 114.9(2)
N1 C8 Si2 110.35(19)
N1 C8 H8A 109.6
Si2 C8 H8A 109.6
N1 C8 H8B 109.6
Si2 C8 H8B 109.6
H8A C8 H8B 108.1
Si2 C9 H9A 109.5
Si2 C9 H9B 109.5
H9A C9 H9B 109.5
Si2 C9 H9C 109.5
H9A C9 H9C 109.5
H9B C9 H9C 109.5
Si2 C10 H10A 109.5
Si2 C10 H10B 109.5
H10A C10 H10B 109.5
Si2 C10 H10C 109.5
H10A C10 H10C 109.5
H10B C10 H10C 109.5

loop_
_geom_bond_atom_site_label_1
_geom_bond_atom_site_label_2
_geom_bond_distance
Si1 O1 1.722(2)
Si1 C2 1.828(4)
Si1 C3 1.830(3)
Si1 C1 1.875(3)
Si2 C10 1.847(3)
Si2 C9 1.849(3)
Si2 C8 1.886(3)
Si2 O2 1.954(2)
Si2 Cl1 2.3350(13)
O1 C4 1.317(3)
O2 C6 1.277(3)
O3 C7 1.214(3)
N1 C6 1.378(3)
N1 C7 1.385(4)
N1 C8 1.457(4)
N2 C4 1.377(3)
N2 C7 1.383(4)
N2 C1 1.477(3)
C1 H1A 0.9700
C1 H1B 0.9700
C2 H2A 0.9600
C2 H2B 0.9600
C2 H2C 0.9600
C3 H3A 0.9600
C3 H3B 0.9600
C3 H3C 0.9600
C4 C5 1.351(4)
C5 C6 1.386(4)
C5 H5 0.9300
C8 H8A 0.9700
C8 H8B 0.9700
C9 H9A 0.9600
C9 H9B 0.9600
C9 H9C 0.9600
C10 H10A 0.9600
C10 H10B 0.9600
C10 H10C 0.9600
